data_2100270
loop_
_publ_author_name
'Nichol, Gary S.'
'Clegg, William'

_publ_section_title
;
 A variable-temperature study of a phase transition in barbituric acid
 dihydrate
;
_journal_coeditor_code WS5026
_journal_issue 4
_journal_name_full 'Acta Crystallographica Section B'
_journal_page_first 464
_journal_page_last 472
_journal_paper_doi 10.1107/S0108768105017258
_journal_volume 61
_journal_year 2005
_chemical_formula_moiety 'C4 H4 N2 O3, 2 H2 O'
_chemical_formula_sum 'C4 H8 N2 O5'
_chemical_formula_weight 164.12
_chemical_name_systematic
;
 ?
;
_space_group_IT_number 14
_symmetry_cell_setting monoclinic
_symmetry_space_group_name_Hall '-P 2yn'
_symmetry_space_group_name_H-M 'P 1 21/n 1'
_atom_sites_solution_hydrogens mixed
_atom_sites_solution_primary 'using coordinates of another structure'
_atom_sites_solution_secondary difmap
_audit_creation_method SHELXL-97
_cell_angle_alpha 90.00
_cell_angle_beta 94.0510(14)
_cell_angle_gamma 90.00
_cell_formula_units_Z 4
_cell_length_a 6.0970(5)
_cell_length_b 12.7152(10)
_cell_length_c 8.8587(7)
_cell_measurement_reflns_used 3196
_cell_measurement_temperature 100(2)
_cell_measurement_theta_max 28.25
_cell_measurement_theta_min 2.3
_cell_volume 685.05(9)
_computing_cell_refinement 'Bruker SAINT'
_computing_data_collection 'Bruker SMART'
_computing_data_reduction 'Bruker SAINT'
_computing_molecular_graphics 'Bruker SHELXTL'
_computing_publication_material 'Bruker SHELXTL and local programs'
_computing_structure_refinement 'Bruker SHELXTL'
_computing_structure_solution 'using coordinates of another structure'
_diffrn_ambient_temperature 100(2)
_diffrn_measured_fraction_theta_full 0.996
_diffrn_measured_fraction_theta_max 0.965
_diffrn_measurement_device_type 'Bruker SMART 1K CCD diffractometer'
_diffrn_measurement_method 'thin-slice \w scans'
_diffrn_radiation_monochromator graphite
_diffrn_radiation_source 'sealed tube'
_diffrn_radiation_type MoK\a
_diffrn_radiation_wavelength 0.71073
_diffrn_reflns_av_R_equivalents 0.0188
_diffrn_reflns_av_sigmaI/netI 0.0080
_diffrn_reflns_limit_h_max 7
_diffrn_reflns_limit_h_min -7
_diffrn_reflns_limit_k_max 16
_diffrn_reflns_limit_k_min -16
_diffrn_reflns_limit_l_max 11
_diffrn_reflns_limit_l_min -11
_diffrn_reflns_number 9480
_diffrn_reflns_theta_full 26.00
_diffrn_reflns_theta_max 28.27
_diffrn_reflns_theta_min 2.81
_diffrn_standards_number 0
_exptl_absorpt_coefficient_mu 0.148
_exptl_absorpt_correction_T_max 0.9782
_exptl_absorpt_correction_T_min 0.8609
_exptl_absorpt_correction_type multi-scan
_exptl_absorpt_process_details 'TWINABS; (Sheldrick, 2002)'
_exptl_crystal_colour colourless
_exptl_crystal_density_diffrn 1.591
_exptl_crystal_density_method 'not measured'
_exptl_crystal_description block
_exptl_crystal_F_000 344
_exptl_crystal_size_max 0.53
_exptl_crystal_size_mid 0.42
_exptl_crystal_size_min 0.15
_refine_diff_density_max 0.315
_refine_diff_density_min -0.296
_refine_ls_extinction_method none
_refine_ls_goodness_of_fit_ref 1.112
_refine_ls_hydrogen_treatment mixed
_refine_ls_matrix_type full
_refine_ls_number_parameters 120
_refine_ls_number_reflns 2263
_refine_ls_number_restraints 0
_refine_ls_restrained_S_all 1.112
_refine_ls_R_factor_all 0.0345
_refine_ls_R_factor_gt 0.0319
_refine_ls_shift/su_max 0.009
_refine_ls_shift/su_mean 0.000
_refine_ls_structure_factor_coef Fsqd
_refine_ls_weighting_details 'calc w=1/[\s^2^(Fo^2^)+(0.0407P)^2^+0.1420P] where P=(Fo^2^+2Fc^2^)/3'
_refine_ls_weighting_scheme calc
_refine_ls_wR_factor_gt 0.0827
_refine_ls_wR_factor_ref 0.0850
_reflns_number_gt 2126
_reflns_number_total 2263
_reflns_threshold_expression I>2\s(I)
_cod_data_source_file ws5026.cif
_cod_data_source_block 100
_cod_original_sg_symbol_H-M 'P 21/n'
_cod_database_code 2100270
_cod_database_fobs_code 2100270

loop_
_symmetry_equiv_pos_as_xyz
'x, y, z'
'-x+1/2, y+1/2, -z+1/2'
'-x, -y, -z'
'x-1/2, -y-1/2, z-1/2'

loop_
_atom_site_label
_atom_site_fract_x
_atom_site_fract_y
_atom_site_fract_z
_atom_site_U_iso_or_equiv
_atom_site_adp_type
_atom_site_calc_flag
_atom_site_refinement_flags
_atom_site_occupancy
_atom_site_disorder_assembly
_atom_site_disorder_group
_atom_site_type_symbol
O1 0.24519(15) 0.55163(6) 0.47580(8) 0.01876(19) Uani d . 1 . . O
O2 0.23088(14) 0.44143(6) 0.95897(8) 0.01791(19) Uani d . 1 . . O
O3 0.30272(16) 0.79018(6) 0.88813(9) 0.0201(2) Uani d . 1 . . O
O4 0.22481(16) 0.88638(6) 0.23924(9) 0.0205(2) Uani d . 1 . . O
H1O 0.243(3) 0.9158(13) 0.3213(18) 0.025 Uiso d . 1 . . H
H2O 0.236(3) 0.9297(13) 0.1714(18) 0.025 Uiso d . 1 . . H
O5 0.28797(17) 0.67316(7) 0.21840(9) 0.0219(2) Uani d . 1 . . O
H3O 0.258(3) 0.7355(15) 0.2292(17) 0.026 Uiso d . 1 . . H
H4O 0.269(3) 0.6452(13) 0.3010(19) 0.026 Uiso d . 1 . . H
N1 0.23187(17) 0.49826(7) 0.71716(9) 0.0134(2) Uani d . 1 . . N
H1N 0.225(2) 0.4367(12) 0.6887(15) 0.016 Uiso d . 1 . . H
N2 0.25606(16) 0.61721(7) 0.92041(10) 0.01297(19) Uani d . 1 . . N
H2N 0.259(2) 0.6290(12) 1.0177(17) 0.016 Uiso d . 1 . . H
C1 0.24285(17) 0.57458(8) 0.60971(11) 0.0126(2) Uani d . 1 . . C
C2 0.23845(18) 0.51492(8) 0.87146(11) 0.0122(2) Uani d . 1 . . C
C3 0.27180(18) 0.70381(8) 0.83037(12) 0.0132(2) Uani d . 1 . . C
C4 0.24598(19) 0.68713(8) 0.66181(11) 0.0131(2) Uani d . 1 . . C
H4A 0.1073 0.7210 0.6225 0.016 Uiso calc R 1 . . H
H4B 0.3681 0.7237 0.6157 0.016 Uiso calc R 1 . . H

loop_
_atom_site_aniso_label
_atom_site_aniso_U_11
_atom_site_aniso_U_22
_atom_site_aniso_U_33
_atom_site_aniso_U_12
_atom_site_aniso_U_13
_atom_site_aniso_U_23
O1 0.0319(5) 0.0137(4) 0.0107(4) 0.0011(3) 0.0018(3) -0.0003(3)
O2 0.0302(5) 0.0112(4) 0.0124(4) -0.0004(3) 0.0017(3) 0.0021(3)
O3 0.0357(5) 0.0098(4) 0.0142(4) -0.0016(3) -0.0022(3) -0.0009(3)
O4 0.0363(5) 0.0133(4) 0.0117(4) -0.0020(4) 0.0014(3) -0.0006(3)
O5 0.0416(5) 0.0137(4) 0.0109(4) 0.0002(4) 0.0055(4) 0.0005(3)
N1 0.0213(5) 0.0075(4) 0.0114(4) -0.0002(3) 0.0006(3) -0.0009(3)
N2 0.0201(5) 0.0099(4) 0.0090(4) 0.0002(3) 0.0015(3) -0.0008(3)
C1 0.0143(5) 0.0114(5) 0.0120(5) 0.0009(4) 0.0005(4) 0.0003(3)
C2 0.0140(5) 0.0110(5) 0.0116(4) -0.0001(4) 0.0007(4) -0.0005(3)
C3 0.0158(5) 0.0104(4) 0.0134(5) 0.0014(4) 0.0003(4) 0.0006(3)
C4 0.0198(5) 0.0087(4) 0.0106(5) 0.0000(4) 0.0002(4) 0.0018(3)

loop_
_atom_type_symbol
_atom_type_description
_atom_type_scat_dispersion_real
_atom_type_scat_dispersion_imag
_atom_type_scat_source
C C 0.0033 0.0016 'International Tables Vol C Tables 4.2.6.8 and 6.1.1.4'
H H 0.0000 0.0000 'International Tables Vol C Tables 4.2.6.8 and 6.1.1.4'
N N 0.0061 0.0033 'International Tables Vol C Tables 4.2.6.8 and 6.1.1.4'
O O 0.0106 0.0060 'International Tables Vol C Tables 4.2.6.8 and 6.1.1.4'

loop_
_geom_angle_atom_site_label_1
_geom_angle_atom_site_label_2
_geom_angle_atom_site_label_3
_geom_angle
H1O O4 H2O 109.3(16)
H3O O5 H4O 105.4(15)
H1N N1 C1 117.9(9)
H1N N1 C2 116.5(9)
C1 N1 C2 125.59(9)
H2N N2 C2 118.0(10)
H2N N2 C3 116.1(10)
C2 N2 C3 125.87(9)
O1 C1 N1 120.77(9)
O1 C1 C4 121.62(9)
N1 C1 C4 117.59(9)
O2 C2 N1 120.85(9)
O2 C2 N2 122.13(9)
N1 C2 N2 117.01(9)
O3 C3 N2 119.69(10)
O3 C3 C4 123.01(9)
N2 C3 C4 117.29(9)
C1 C4 C3 115.90(8)
C1 C4 H4A 108.3
C1 C4 H4B 108.3
C3 C4 H4A 108.3
C3 C4 H4B 108.3
H4A C4 H4B 107.4

loop_
_geom_bond_atom_site_label_1
_geom_bond_atom_site_label_2
_geom_bond_site_symmetry_2
_geom_bond_distance
_geom_bond_publ_flag
O1 C1 . 1.2227(13) ?
O2 C2 . 1.2172(13) ?
O3 C3 . 1.2205(13) ?
O4 H1O . 0.819(17) ?
O4 H2O . 0.822(17) ?
O5 H3O . 0.821(18) ?
O5 H4O . 0.828(17) ?
N1 H1N . 0.823(15) ?
N1 C1 . 1.3643(13) ?
N1 C2 . 1.3810(13) ?
N2 H2N . 0.874(15) ?
N2 C2 . 1.3728(13) ?
N2 C3 . 1.3670(13) ?
C1 C4 . 1.5034(14) ?
C3 C4 . 1.5054(14) ?
C4 H4A . 0.9900 ?
C4 H4B . 0.9900 ?

loop_
_geom_hbond_atom_site_label_D
_geom_hbond_atom_site_label_H
_geom_hbond_atom_site_label_A
_geom_hbond_site_symmetry_A
_geom_hbond_distance_DH
_geom_hbond_distance_HA
_geom_hbond_distance_DA
_geom_hbond_angle_DHA
O4 H1O O2 2_556 0.819(17) 1.969(17) 2.7583(11) 161.9(16)
O4 H2O O1 2 0.822(17) 2.034(17) 2.8508(11) 172.4(15)
O5 H3O O4 . 0.821(18) 1.931(19) 2.7463(12) 171.7(17)
O5 H4O O1 . 0.828(17) 1.967(18) 2.7819(12) 167.9(16)
N1 H1N O3 2_546 0.823(15) 1.986(16) 2.8084(12) 177.2(14)
N2 H2N O5 1_556 0.874(15) 1.861(15) 2.7277(12) 171.2(14)

loop_
_geom_torsion_atom_site_label_1
_geom_torsion_atom_site_label_2
_geom_torsion_atom_site_label_3
_geom_torsion_atom_site_label_4
_geom_torsion
C2 N1 C1 O1 176.84(11)
C2 N1 C1 C4 -4.70(16)
C3 N2 C2 O2 178.03(11)
C3 N2 C2 N1 -1.30(17)
C1 N1 C2 O2 -178.88(10)
C1 N1 C2 N2 0.47(17)
C2 N2 C3 O3 -174.70(11)
C2 N2 C3 C4 6.22(17)
O1 C1 C4 C3 -172.47(10)
N1 C1 C4 C3 9.09(15)
O3 C3 C4 C1 171.19(11)
N2 C3 C4 C1 -9.76(15)

loop_
_cod_related_entry_id
_cod_related_entry_database
_cod_related_entry_code
1 ChemSpider 21140097
